data_2241596
loop_
_publ_author_name
'Li, Wen-Juan'
'Han, Hong-Fei'

_publ_section_title
;
 Crystal structure of (<i>E</i>,<i>E</i>)-2',4'-dihydroxyacetophenone
 azine dimethylformamide disolvate
;
_journal_coeditor_code XU5885
_journal_issue 4
_journal_name_full 'Acta Crystallographica Section E'
_journal_page_first 467
_journal_page_last 469
_journal_paper_doi 10.1107/S2056989016003686
_journal_volume 72
_journal_year 2016
_chemical_formula_iupac 'C16 H16 N2 O4, 2C3 H7 N O'
_chemical_formula_moiety 'C16 H16 N2 O4, 2(C3 H7 N O)'
_chemical_formula_sum 'C22 H30 N4 O6'
_chemical_formula_weight 446.50
_chemical_name_common
;
(<i>E</i>,<i>E</i>)-2',4'-Dihydroxyacetophenone azine
dimethylformamide disolvate
;
_chemical_name_systematic
;
4,4'-[1,1'-(Hydrazinediylidene)bis(ethan-1-yl-1-ylidene)]bis(benzene-1,3-diol)
;
_space_group_IT_number 2
_symmetry_cell_setting triclinic
_symmetry_space_group_name_Hall '-P 1'
_symmetry_space_group_name_H-M 'P -1'
_atom_sites_solution_hydrogens geom
_atom_sites_solution_primary direct
_atom_sites_solution_secondary difmap
_audit_creation_method SHELXL-97
_cell_angle_alpha 96.7710(10)
_cell_angle_beta 103.049(2)
_cell_angle_gamma 96.6070(10)
_cell_formula_units_Z 1
_cell_length_a 6.1616(7)
_cell_length_b 7.3109(8)
_cell_length_c 13.4537(15)
_cell_measurement_reflns_used 1119
_cell_measurement_temperature 298(2)
_cell_measurement_theta_max 26.535
_cell_measurement_theta_min 3.032
_cell_volume 579.96(11)
_computing_cell_refinement
;
SAINT (Bruker, 2007)
;
_computing_data_collection
;
SMART (Bruker, 2007)
;
_computing_data_reduction
;
SAINT (Bruker, 2007)
;
_computing_molecular_graphics
;
SHELXTL (Sheldrick, 2008)
;
_computing_publication_material
;
SHELXTL (Sheldrick, 2008)
;
_computing_structure_refinement
;
SHELXL97 (Sheldrick, 2008)
;
_computing_structure_solution
;
SHELXS97 (Sheldrick, 2008)
;
_diffrn_ambient_temperature 298(2)
_diffrn_measured_fraction_theta_full 0.983
_diffrn_measured_fraction_theta_max 0.983
_diffrn_measurement_device_type 'Bruker SMART CCD area-detector'
_diffrn_measurement_method 'phi and omega scans'
_diffrn_radiation_monochromator graphite
_diffrn_radiation_source 'fine-focus sealed tube'
_diffrn_radiation_type MoK\a
_diffrn_radiation_wavelength 0.71073
_diffrn_reflns_av_R_equivalents 0.0259
_diffrn_reflns_av_sigmaI/netI 0.0479
_diffrn_reflns_limit_h_max 7
_diffrn_reflns_limit_h_min -6
_diffrn_reflns_limit_k_max 7
_diffrn_reflns_limit_k_min -8
_diffrn_reflns_limit_l_max 15
_diffrn_reflns_limit_l_min -15
_diffrn_reflns_number 2902
_diffrn_reflns_theta_full 25.00
_diffrn_reflns_theta_max 25.00
_diffrn_reflns_theta_min 3.03
_exptl_absorpt_coefficient_mu 0.094
_exptl_absorpt_correction_T_max 0.9805
_exptl_absorpt_correction_T_min 0.9563
_exptl_absorpt_correction_type multi-scan
_exptl_absorpt_process_details
;
(SADABS; Sheldrick, 1996)
;
_exptl_crystal_colour colorless
_exptl_crystal_density_diffrn 1.278
_exptl_crystal_density_method 'not measured'
_exptl_crystal_description block
_exptl_crystal_F_000 238
_exptl_crystal_size_max 0.48
_exptl_crystal_size_mid 0.43
_exptl_crystal_size_min 0.21
_refine_diff_density_max 0.284
_refine_diff_density_min -0.248
_refine_ls_extinction_coef 0.17(2)
_refine_ls_extinction_expression Fc^*^=kFc[1+0.001xFc^2^\l^3^/sin(2\q)]^-1/4^
_refine_ls_extinction_method
;
SHELXL97 (Sheldrick, 2008)
;
_refine_ls_goodness_of_fit_ref 1.021
_refine_ls_hydrogen_treatment constr
_refine_ls_matrix_type full
_refine_ls_number_parameters 149
_refine_ls_number_reflns 2001
_refine_ls_number_restraints 0
_refine_ls_restrained_S_all 1.021
_refine_ls_R_factor_all 0.0825
_refine_ls_R_factor_gt 0.0554
_refine_ls_shift/su_max 0.000
_refine_ls_shift/su_mean 0.000
_refine_ls_structure_factor_coef Fsqd
_refine_ls_weighting_details 'calc w=1/[\s^2^(Fo^2^)+(0.1079P)^2^+0.0859P] where P=(Fo^2^+2Fc^2^)/3'
_refine_ls_weighting_scheme calc
_refine_ls_wR_factor_gt 0.1551
_refine_ls_wR_factor_ref 0.1874
_reflns_number_gt 1313
_reflns_number_total 2001
_reflns_threshold_expression I>2sigma(I)
_cod_data_source_file xu5885sup1.cif
_cod_data_source_block I
_cod_database_code 2241596

loop_
_symmetry_equiv_pos_as_xyz
'x, y, z'
'-x, -y, -z'

loop_
_atom_site_type_symbol
_atom_site_label
_atom_site_fract_x
_atom_site_fract_y
_atom_site_fract_z
_atom_site_U_iso_or_equiv
_atom_site_adp_type
_atom_site_calc_flag
_atom_site_refinement_flags
_atom_site_occupancy
_atom_site_symmetry_multiplicity
N N1 0.4279(3) 0.5237(2) 0.53085(13) 0.0391(5) Uani d . 1 1
N N2 0.5727(4) 0.1587(3) 0.91556(16) 0.0566(6) Uani d . 1 1
O O1 0.2575(3) 0.7659(2) 0.62846(12) 0.0537(5) Uani d . 1 1
H H1 0.3372 0.7270 0.5919 0.081 Uiso calc R 1 1
O O2 -0.2843(3) 0.5582(3) 0.80524(14) 0.0679(6) Uani d . 1 1
H H2 -0.2793 0.6712 0.8190 0.102 Uiso calc R 1 1
O O3 0.7469(4) -0.0813(3) 0.87057(18) 0.0899(8) Uani d . 1 1
C C1 0.3219(5) 0.1857(3) 0.5203(2) 0.0574(7) Uani d . 1 1
H H1A 0.2229 0.1462 0.4531 0.086 Uiso calc R 1 1
H H1B 0.2779 0.1098 0.5681 0.086 Uiso calc R 1 1
H H1C 0.4737 0.1732 0.5172 0.086 Uiso calc R 1 1
C C2 0.3080(3) 0.3858(3) 0.55569(15) 0.0374(6) Uani d . 1 1
C C3 0.1542(3) 0.4334(3) 0.62014(15) 0.0368(6) Uani d . 1 1
C C4 0.1368(4) 0.6208(3) 0.65420(16) 0.0403(6) Uani d . 1 1
C C5 -0.0090(4) 0.6624(3) 0.71594(16) 0.0458(6) Uani d . 1 1
H H5 -0.0180 0.7861 0.7380 0.055 Uiso calc R 1 1
C C6 -0.1404(4) 0.5221(4) 0.74482(17) 0.0479(6) Uani d . 1 1
C C7 -0.1270(4) 0.3382(4) 0.71238(18) 0.0528(7) Uani d . 1 1
H H7 -0.2153 0.2431 0.7316 0.063 Uiso calc R 1 1
C C8 0.0176(4) 0.2968(3) 0.65154(17) 0.0472(6) Uani d . 1 1
H H8 0.0249 0.1723 0.6304 0.057 Uiso calc R 1 1
C C9 0.5795(5) -0.0016(5) 0.8617(2) 0.0696(9) Uani d . 1 1
H H9 0.4489 -0.0589 0.8136 0.084 Uiso calc R 1 1
C C10 0.7669(5) 0.2551(5) 0.9909(2) 0.0808(9) Uani d . 1 1
H H10A 0.8729 0.1706 1.0084 0.121 Uiso calc R 1 1
H H10B 0.7228 0.3039 1.0516 0.121 Uiso calc R 1 1
H H10C 0.8355 0.3556 0.9632 0.121 Uiso calc R 1 1
C C11 0.3699(5) 0.2460(5) 0.8988(3) 0.0889(10) Uani d . 1 1
H H11A 0.2480 0.1611 0.8530 0.133 Uiso calc R 1 1
H H11B 0.3951 0.3568 0.8687 0.133 Uiso calc R 1 1
H H11C 0.3324 0.2778 0.9635 0.133 Uiso calc R 1 1

loop_
_atom_site_aniso_label
_atom_site_aniso_U_11
_atom_site_aniso_U_22
_atom_site_aniso_U_33
_atom_site_aniso_U_12
_atom_site_aniso_U_13
_atom_site_aniso_U_23
N1 0.0427(11) 0.0333(11) 0.0416(10) 0.0063(8) 0.0117(8) 0.0035(8)
N2 0.0545(13) 0.0620(15) 0.0553(12) 0.0128(11) 0.0150(10) 0.0088(11)
O1 0.0704(11) 0.0331(10) 0.0647(11) 0.0015(8) 0.0367(9) 0.0024(7)
O2 0.0738(13) 0.0718(14) 0.0713(12) 0.0124(10) 0.0428(10) 0.0122(10)
O3 0.0897(16) 0.0827(17) 0.1017(17) 0.0266(14) 0.0354(13) -0.0059(13)
C1 0.0708(17) 0.0345(14) 0.0745(17) 0.0076(12) 0.0332(14) 0.0080(12)
C2 0.0380(12) 0.0337(12) 0.0377(11) 0.0037(9) 0.0037(9) 0.0065(9)
C3 0.0383(12) 0.0346(12) 0.0351(11) 0.0028(9) 0.0048(9) 0.0057(9)
C4 0.0450(13) 0.0378(13) 0.0364(11) 0.0024(10) 0.0078(10) 0.0064(9)
C5 0.0532(14) 0.0414(14) 0.0427(12) 0.0066(11) 0.0136(11) 0.0020(10)
C6 0.0451(13) 0.0583(16) 0.0411(12) 0.0065(11) 0.0120(10) 0.0081(11)
C7 0.0548(15) 0.0502(16) 0.0561(15) -0.0022(12) 0.0199(12) 0.0155(11)
C8 0.0539(14) 0.0385(14) 0.0497(13) 0.0031(11) 0.0137(11) 0.0102(10)
C9 0.0675(19) 0.081(2) 0.0575(16) -0.0021(16) 0.0183(14) 0.0061(15)
C10 0.078(2) 0.075(2) 0.078(2) 0.0069(17) 0.0043(17) 0.0000(16)
C11 0.069(2) 0.102(3) 0.102(2) 0.0268(19) 0.0191(18) 0.032(2)

loop_
_atom_type_symbol
_atom_type_description
_atom_type_scat_dispersion_real
_atom_type_scat_dispersion_imag
_atom_type_scat_source
C C 0.0033 0.0016 'International Tables Vol C Tables 4.2.6.8 and 6.1.1.4'
H H 0.0000 0.0000 'International Tables Vol C Tables 4.2.6.8 and 6.1.1.4'
N N 0.0061 0.0033 'International Tables Vol C Tables 4.2.6.8 and 6.1.1.4'
O O 0.0106 0.0060 'International Tables Vol C Tables 4.2.6.8 and 6.1.1.4'

loop_
_geom_angle_atom_site_label_1
_geom_angle_atom_site_label_2
_geom_angle_atom_site_label_3
_geom_angle_site_symmetry_3
_geom_angle
C2 N1 N1 2_666 116.3(2)
C9 N2 C10 . 120.9(2)
C9 N2 C11 . 121.2(3)
C10 N2 C11 . 117.9(3)
C4 O1 H1 . 109.5
C6 O2 H2 . 109.5
C2 C1 H1A . 109.5
C2 C1 H1B . 109.5
H1A C1 H1B . 109.5
C2 C1 H1C . 109.5
H1A C1 H1C . 109.5
H1B C1 H1C . 109.5
N1 C2 C3 . 116.96(19)
N1 C2 C1 . 122.62(19)
C3 C2 C1 . 120.4(2)
C8 C3 C4 . 116.5(2)
C8 C3 C2 . 121.9(2)
C4 C3 C2 . 121.6(2)
O1 C4 C5 . 117.0(2)
O1 C4 C3 . 122.42(19)
C5 C4 C3 . 120.6(2)
C6 C5 C4 . 120.7(2)
C6 C5 H5 . 119.7
C4 C5 H5 . 119.7
O2 C6 C5 . 122.1(2)
O2 C6 C7 . 118.0(2)
C5 C6 C7 . 119.9(2)
C8 C7 C6 . 119.6(2)
C8 C7 H7 . 120.2
C6 C7 H7 . 120.2
C7 C8 C3 . 122.9(2)
C7 C8 H8 . 118.6
C3 C8 H8 . 118.6
O3 C9 N2 . 124.5(3)
O3 C9 H9 . 117.8
N2 C9 H9 . 117.8
N2 C10 H10A . 109.5
N2 C10 H10B . 109.5
H10A C10 H10B . 109.5
N2 C10 H10C . 109.5
H10A C10 H10C . 109.5
H10B C10 H10C . 109.5
N2 C11 H11A . 109.5
N2 C11 H11B . 109.5
H11A C11 H11B . 109.5
N2 C11 H11C . 109.5
H11A C11 H11C . 109.5
H11B C11 H11C . 109.5

loop_
_geom_bond_atom_site_label_1
_geom_bond_atom_site_label_2
_geom_bond_site_symmetry_2
_geom_bond_distance
N1 C2 . 1.301(3)
N1 N1 2_666 1.391(3)
N2 C9 . 1.313(4)
N2 C10 . 1.430(4)
N2 C11 . 1.453(3)
O1 C4 . 1.349(3)
O1 H1 . 0.8200
O2 C6 . 1.358(3)
O2 H2 . 0.8200
O3 C9 . 1.232(3)
C1 C2 . 1.503(3)
C1 H1A . 0.9600
C1 H1B . 0.9600
C1 H1C . 0.9600
C2 C3 . 1.465(3)
C3 C8 . 1.396(3)
C3 C4 . 1.417(3)
C4 C5 . 1.389(3)
C5 C6 . 1.380(3)
C5 H5 . 0.9300
C6 C7 . 1.381(3)
C7 C8 . 1.374(3)
C7 H7 . 0.9300
C8 H8 . 0.9300
C9 H9 . 0.9300
C10 H10A . 0.9600
C10 H10B . 0.9600
C10 H10C . 0.9600
C11 H11A . 0.9600
C11 H11B . 0.9600
C11 H11C . 0.9600

loop_
_geom_hbond_atom_site_label_D
_geom_hbond_atom_site_label_H
_geom_hbond_atom_site_label_A
_geom_hbond_site_symmetry_A
_geom_hbond_distance_DH
_geom_hbond_distance_HA
_geom_hbond_distance_DA
_geom_hbond_angle_DHA
O1 H1 N1 . 0.82 1.82 2.543(2) 146.5
O2 H2 O3 1_465 0.82 1.84 2.649(3) 171.2

loop_
_geom_torsion_atom_site_label_1
_geom_torsion_atom_site_label_2
_geom_torsion_atom_site_label_3
_geom_torsion_atom_site_label_4
_geom_torsion_site_symmetry_1
_geom_torsion
N1 N1 C2 C3 2_666 -179.63(19)
N1 N1 C2 C1 2_666 -0.1(3)
N1 C2 C3 C8 . -179.94(18)
C1 C2 C3 C8 . 0.5(3)
N1 C2 C3 C4 . -0.2(3)
C1 C2 C3 C4 . -179.69(19)
C8 C3 C4 O1 . -179.28(19)
C2 C3 C4 O1 . 0.9(3)
C8 C3 C4 C5 . 0.3(3)
C2 C3 C4 C5 . -179.47(19)
O1 C4 C5 C6 . 179.3(2)
C3 C4 C5 C6 . -0.3(3)
C4 C5 C6 O2 . 179.9(2)
C4 C5 C6 C7 . 0.2(3)
O2 C6 C7 C8 . -179.7(2)
C5 C6 C7 C8 . 0.0(4)
C6 C7 C8 C3 . -0.1(4)
C4 C3 C8 C7 . -0.1(3)
C2 C3 C8 C7 . 179.7(2)
C10 N2 C9 O3 . 0.1(4)
C11 N2 C9 O3 . 178.5(3)

_cod_database_fobs_code 2241596
